data_1570326
loop_
_publ_author_name
'Peddi, Balakrishna'
'Khan, Souvik'
'Gonnade, Rajesh G.'
'Yildiz, Cem B.'
'Majumdar, Moumita'

_publ_section_title
;
 Intramolecular donor-stabilized tetra-coordinated germanium(iv)
 di-cations and their Lewis acidic properties.
;
_journal_issue 47
_journal_name_full 'Chemical science'
_journal_page_first 13755
_journal_page_last 13764
_journal_paper_doi 10.1039/d3sc03717g
_journal_volume 14
_journal_year 2023
_chemical_formula_moiety 'C50 H41 Ge P2, C F3 O3 S, C4 H8 O'
_chemical_formula_sum 'C55 H49 F3 Ge O4 P2 S'
_chemical_formula_weight 997.53
_space_group_crystal_system monoclinic
_space_group_IT_number 14
_space_group_name_Hall '-P 2yn'
_space_group_name_H-M_alt 'P 1 21/n 1'
_atom_sites_solution_hydrogens geom
_audit_creation_method SHELXL-2018/3
_audit_update_record
;
2023-04-14 deposited with the CCDC.	2023-11-16 downloaded from the CCDC.
;
_cell_angle_alpha 90.00(3)
_cell_angle_beta 103.59(3)
_cell_angle_gamma 90.00(3)
_cell_formula_units_Z 4
_cell_length_a 12.192(2)
_cell_length_b 21.924(4)
_cell_length_c 18.159(4)
_cell_measurement_reflns_used 8868
_cell_measurement_temperature 150(2)
_cell_measurement_theta_max 25.02
_cell_measurement_theta_min 2.29
_cell_volume 4718.0(17)
_computing_structure_refinement 'SHELXL-2018/3 (Sheldrick, 2018)'
_computing_structure_solution 'SHELXT 2014/5 (Sheldrick, 2014)'
_diffrn_ambient_temperature 150(2)
_diffrn_measured_fraction_theta_full 0.996
_diffrn_measured_fraction_theta_max 0.996
_diffrn_measurement_device_type 'Bruker APEX-II CCD'
_diffrn_measurement_method '\f and \w scans'
_diffrn_radiation_type MoK\a
_diffrn_radiation_wavelength 0.71073
_diffrn_reflns_av_R_equivalents 0.0637
_diffrn_reflns_av_unetI/netI 0.0300
_diffrn_reflns_Laue_measured_fraction_full 0.996
_diffrn_reflns_Laue_measured_fraction_max 0.996
_diffrn_reflns_limit_h_max 14
_diffrn_reflns_limit_h_min -13
_diffrn_reflns_limit_k_max 26
_diffrn_reflns_limit_k_min -26
_diffrn_reflns_limit_l_max 21
_diffrn_reflns_limit_l_min -21
_diffrn_reflns_number 84884
_diffrn_reflns_point_group_measured_fraction_full 0.996
_diffrn_reflns_point_group_measured_fraction_max 0.996
_diffrn_reflns_theta_full 25.073
_diffrn_reflns_theta_max 25.073
_diffrn_reflns_theta_min 1.953
_exptl_absorpt_coefficient_mu 0.821
_exptl_absorpt_correction_T_max 0.7452
_exptl_absorpt_correction_T_min 0.6772
_exptl_absorpt_correction_type multi-scan
_exptl_absorpt_process_details 'SADABS (Bruker, 2016)'
_exptl_crystal_colour colourless
_exptl_crystal_density_diffrn 1.404
_exptl_crystal_description needle
_exptl_crystal_F_000 2064
_exptl_crystal_size_max 0.19
_exptl_crystal_size_mid 0.08
_exptl_crystal_size_min 0.06
_refine_diff_density_max 0.882
_refine_diff_density_min -0.464
_refine_diff_density_rms 0.072
_refine_ls_extinction_method none
_refine_ls_goodness_of_fit_ref 1.054
_refine_ls_hydrogen_treatment constr
_refine_ls_matrix_type full
_refine_ls_number_parameters 596
_refine_ls_number_reflns 8338
_refine_ls_number_restraints 0
_refine_ls_restrained_S_all 1.054
_refine_ls_R_factor_all 0.0480
_refine_ls_R_factor_gt 0.0383
_refine_ls_shift/su_max 0.001
_refine_ls_shift/su_mean 0.000
_refine_ls_structure_factor_coef Fsqd
_refine_ls_weighting_details 'w=1/[\s^2^(Fo^2^)+(0.0354P)^2^+9.8006P] where P=(Fo^2^+2Fc^2^)/3'
_refine_ls_weighting_scheme calc
_refine_ls_wR_factor_gt 0.0938
_refine_ls_wR_factor_ref 0.1006
_reflns_Friedel_coverage 0.000
_reflns_number_gt 7201
_reflns_number_total 8338
_reflns_threshold_expression 'I > 2\s(I)'
_cod_data_source_file d3sc03717g2.cif
_cod_data_source_block TRY_a_CCDC5
_cod_depositor_comments 'Adding full bibliography for 1570312--1570327.cif.'
_cod_original_sg_symbol_H-M 'P 21/n'
_cod_database_code 1570326
_shelx_shelxl_version_number 2018/3
_shelx_space_group_comment
;
The symmetry employed for this shelxl refinement is uniquely defined
by the following loop, which should always be used as a source of
symmetry information in preference to the above space-group names.
They are only intended as comments.
;

loop_
_space_group_symop_operation_xyz
'x, y, z'
'-x+1/2, y+1/2, -z+1/2'
'-x, -y, -z'
'x-1/2, -y-1/2, z-1/2'

loop_
_atom_site_label
_atom_site_type_symbol
_atom_site_fract_x
_atom_site_fract_y
_atom_site_fract_z
_atom_site_U_iso_or_equiv
_atom_site_adp_type
_atom_site_occupancy
_atom_site_site_symmetry_order
_atom_site_calc_flag
_atom_site_refinement_flags_posn
_atom_site_refinement_flags_adp
_atom_site_refinement_flags_occupancy
_atom_site_disorder_assembly
_atom_site_disorder_group
Ge1 Ge 0.48033(2) 0.57241(2) 0.80677(2) 0.01406(9) Uani 1 1 d . . . . .
F1 F 0.2855(2) 0.31200(11) 0.39438(12) 0.0575(6) Uani 1 1 d . . . . .
O1 O 0.1440(2) 0.26239(14) 0.49134(15) 0.0557(7) Uani 1 1 d . . . . .
S1 S 0.25116(7) 0.28798(3) 0.52915(4) 0.02674(17) Uani 1 1 d . . . . .
C1 C 0.3272(2) 0.60433(11) 0.76551(14) 0.0137(5) Uani 1 1 d . . . . .
P1 P 0.43599(5) 0.48912(3) 0.72177(4) 0.01326(14) Uani 1 1 d . . . . .
P2 P 0.73163(6) 0.50488(3) 0.84798(4) 0.01871(16) Uani 1 1 d . . . . .
F2 F 0.43728(19) 0.29932(13) 0.47997(15) 0.0654(7) Uani 1 1 d . . . . .
O2 O 0.2541(3) 0.35255(10) 0.53891(14) 0.0513(7) Uani 1 1 d . . . . .
C2 C 0.5890(2) 0.63161(12) 0.78658(15) 0.0168(5) Uani 1 1 d . . . . .
C4 C 0.5244(3) 0.59957(14) 0.96578(17) 0.0287(7) Uani 1 1 d . . . . .
H4A H 0.596419 0.617063 0.961174 0.043 Uiso 1 1 calc R U . . .
H4B H 0.531067 0.585370 1.017823 0.043 Uiso 1 1 calc R U . . .
H4C H 0.465241 0.630720 0.953370 0.043 Uiso 1 1 calc R U . . .
C3 C 0.4937(2) 0.54577(13) 0.91107(15) 0.0199(6) Uani 1 1 d . . . . .
H3A H 0.421261 0.527816 0.916033 0.024 Uiso 1 1 calc R U . . .
H3AB H 0.552642 0.513933 0.924170 0.024 Uiso 1 1 calc R U . . .
O3 O 0.3155(2) 0.25217(11) 0.58977(13) 0.0441(6) Uani 1 1 d . . . . .
F3 F 0.3376(2) 0.22186(10) 0.43481(14) 0.0643(7) Uani 1 1 d . . . . .
C5 C 0.2791(2) 0.65583(12) 0.78921(14) 0.0161(5) Uani 1 1 d . . . . .
H5 H 0.324543 0.680948 0.827020 0.019 Uiso 1 1 calc R U . . .
C6 C 0.1639(2) 0.67270(12) 0.75904(14) 0.0164(5) Uani 1 1 d . . . . .
H6 H 0.133707 0.708246 0.776774 0.020 Uiso 1 1 calc R U . . .
C7 C 0.0976(2) 0.63686(12) 0.70411(14) 0.0154(5) Uani 1 1 d . . . . .
C8 C 0.0697(2) 0.55232(12) 0.62195(14) 0.0173(5) Uani 1 1 d . . . . .
C9 C 0.1074(2) 0.50018(13) 0.59323(15) 0.0210(6) Uani 1 1 d . . . . .
H9 H 0.057615 0.477311 0.555053 0.025 Uiso 1 1 calc R U . . .
C10 C 0.2207(2) 0.48078(12) 0.62084(15) 0.0180(6) Uani 1 1 d . . . . .
H10 H 0.246282 0.445047 0.600433 0.022 Uiso 1 1 calc R U . . .
C12 C 0.2590(2) 0.56747(11) 0.70778(14) 0.0133(5) Uani 1 1 d . . . . .
C13 C 0.1461(2) 0.58496(12) 0.67874(14) 0.0141(5) Uani 1 1 d . . . . .
C14 C -0.0258(2) 0.64016(13) 0.66166(15) 0.0215(6) Uani 1 1 d . . . . .
H14A H -0.041780 0.678970 0.633298 0.026 Uiso 1 1 calc R U . . .
H14B H -0.075908 0.637057 0.697240 0.026 Uiso 1 1 calc R U . . .
C15 C -0.0435(2) 0.58474(13) 0.60635(16) 0.0234(6) Uani 1 1 d . . . . .
H15A H -0.102908 0.557293 0.616194 0.028 Uiso 1 1 calc R U . . .
H15B H -0.065538 0.598710 0.553061 0.028 Uiso 1 1 calc R U . . .
C16 C 0.5370(2) 0.68317(12) 0.75010(16) 0.0194(6) Uani 1 1 d . . . . .
H16 H 0.457583 0.681984 0.730751 0.023 Uiso 1 1 calc R U . . .
C18 C 0.7079(2) 0.74018(12) 0.77004(15) 0.0181(6) Uani 1 1 d . . . . .
C19 C 0.8809(2) 0.69850(12) 0.83219(14) 0.0159(5) Uani 1 1 d . . . . .
C11 C 0.2947(2) 0.51302(12) 0.67704(14) 0.0144(5) Uani 1 1 d . . . . .
C20 C 0.9495(2) 0.65186(12) 0.86630(15) 0.0182(6) Uani 1 1 d . . . . .
H20 H 1.027940 0.658127 0.886196 0.022 Uiso 1 1 calc R U . . .
C17 C 0.5943(2) 0.73741(12) 0.73976(16) 0.0217(6) Uani 1 1 d . . . . .
H17 H 0.554967 0.770923 0.712564 0.026 Uiso 1 1 calc R U . . .
C22 C 0.7851(2) 0.58285(12) 0.84586(15) 0.0174(6) Uani 1 1 d . . . . .
C23 C 0.7103(2) 0.63161(12) 0.81346(14) 0.0155(5) Uani 1 1 d . . . . .
C24 C 0.7641(2) 0.68799(12) 0.80563(14) 0.0152(5) Uani 1 1 d . . . . .
C25 C 0.7924(2) 0.79090(13) 0.77134(18) 0.0243(6) Uani 1 1 d . . . . .
H25A H 0.771942 0.827445 0.797209 0.029 Uiso 1 1 calc R U . . .
H25B H 0.796299 0.802271 0.719251 0.029 Uiso 1 1 calc R U . . .
C26 C 0.9068(2) 0.76396(13) 0.81598(17) 0.0231(6) Uani 1 1 d . . . . .
H26A H 0.963906 0.765766 0.785253 0.028 Uiso 1 1 calc R U . . .
H26B H 0.935499 0.786696 0.863721 0.028 Uiso 1 1 calc R U . . .
C27 C 0.4262(2) 0.41799(11) 0.77018(15) 0.0151(5) Uani 1 1 d . . . . .
C28 C 0.5234(2) 0.38489(12) 0.80309(15) 0.0190(6) Uani 1 1 d . . . . .
H28 H 0.594620 0.397532 0.795849 0.023 Uiso 1 1 calc R U . . .
C29 C 0.5157(2) 0.33337(12) 0.84652(15) 0.0213(6) Uani 1 1 d . . . . .
H29 H 0.582074 0.311217 0.869154 0.026 Uiso 1 1 calc R U . . .
C30 C 0.4130(3) 0.31433(13) 0.85686(17) 0.0254(6) Uani 1 1 d . . . . .
H30 H 0.408063 0.278404 0.885156 0.031 Uiso 1 1 calc R U . . .
C2S C 0.3201(6) 0.2302(3) 1.0386(3) 0.0907(19) Uani 1 1 d . . . . .
H2SA H 0.315160 0.213877 1.088509 0.109 Uiso 1 1 calc R U . . .
H2SB H 0.389532 0.255068 1.044952 0.109 Uiso 1 1 calc R U . . .
C31 C 0.3171(3) 0.34743(15) 0.8261(2) 0.0362(8) Uani 1 1 d . . . . .
H31 H 0.246469 0.334773 0.834410 0.043 Uiso 1 1 calc R U . . .
C32 C 0.3230(3) 0.39924(14) 0.78303(19) 0.0310(7) Uani 1 1 d . . . . .
H32 H 0.256499 0.421925 0.762295 0.037 Uiso 1 1 calc R U . . .
C33 C 0.5197(2) 0.48066(12) 0.65259(15) 0.0171(5) Uani 1 1 d . . . . .
C34 C 0.5653(2) 0.53288(13) 0.62694(16) 0.0218(6) Uani 1 1 d . . . . .
H34 H 0.554253 0.571728 0.647200 0.026 Uiso 1 1 calc R U . . .
C35 C 0.6267(2) 0.52783(14) 0.57194(17) 0.0265(7) Uani 1 1 d . . . . .
H35 H 0.656902 0.563218 0.553862 0.032 Uiso 1 1 calc R U . . .
C36 C 0.6437(3) 0.47061(15) 0.54333(17) 0.0282(7) Uani 1 1 d . . . . .
H36 H 0.687265 0.466940 0.506485 0.034 Uiso 1 1 calc R U . . .
C37 C 0.5977(3) 0.41895(14) 0.56821(17) 0.0274(7) Uani 1 1 d . . . . .
H37 H 0.609353 0.380169 0.547978 0.033 Uiso 1 1 calc R U . . .
C38 C 0.5348(2) 0.42349(13) 0.62243(16) 0.0219(6) Uani 1 1 d . . . . .
H38 H 0.502400 0.388128 0.638897 0.026 Uiso 1 1 calc R U . . .
C39 C 0.7667(2) 0.48527(12) 0.94881(16) 0.0209(6) Uani 1 1 d . . . . .
C40 C 0.8003(2) 0.52792(13) 1.00625(17) 0.0239(6) Uani 1 1 d . . . . .
H40 H 0.809183 0.569436 0.993840 0.029 Uiso 1 1 calc R U . . .
C3S C 0.3184(4) 0.1798(2) 0.9826(2) 0.0559(11) Uani 1 1 d . . . . .
H3SA H 0.311077 0.139569 1.005716 0.067 Uiso 1 1 calc R U . . .
H3SB H 0.388086 0.180054 0.963471 0.067 Uiso 1 1 calc R U . . .
C41 C 0.8210(2) 0.51026(14) 1.08173(18) 0.0284(7) Uani 1 1 d . . . . .
H41 H 0.842658 0.539905 1.120579 0.034 Uiso 1 1 calc R U . . .
C42 C 0.8101(2) 0.44936(14) 1.10088(17) 0.0253(6) Uani 1 1 d . . . . .
H42 H 0.827139 0.437267 1.152553 0.030 Uiso 1 1 calc R U . . .
C43 C 0.7746(2) 0.40685(14) 1.04461(18) 0.0266(7) Uani 1 1 d . . . . .
H43 H 0.765973 0.365386 1.057368 0.032 Uiso 1 1 calc R U . . .
C44 C 0.7514(2) 0.42455(13) 0.96956(18) 0.0261(7) Uani 1 1 d . . . . .
H44 H 0.724525 0.395145 0.931127 0.031 Uiso 1 1 calc R U . . .
C45 C 0.8362(2) 0.46062(12) 0.81154(18) 0.0235(6) Uani 1 1 d . . . . .
C46 C 0.9149(3) 0.42028(13) 0.8548(2) 0.0311(7) Uani 1 1 d . . . . .
H46 H 0.918787 0.415432 0.907348 0.037 Uiso 1 1 calc R U . . .
O1S O 0.1899(3) 0.25618(13) 0.92426(18) 0.0623(8) Uani 1 1 d . . . . .
C1S C 0.2167(5) 0.2672(2) 1.0032(3) 0.0746(15) Uani 1 1 d . . . . .
H1SA H 0.152761 0.255108 1.024981 0.090 Uiso 1 1 calc R U . . .
H1SB H 0.231806 0.311150 1.013305 0.090 Uiso 1 1 calc R U . . .
C47 C 0.9871(3) 0.38740(15) 0.8209(2) 0.0372(8) Uani 1 1 d . . . . .
H47 H 1.039661 0.359791 0.850453 0.045 Uiso 1 1 calc R U . . .
C48 C 0.9834(3) 0.39434(14) 0.7455(2) 0.0383(9) Uani 1 1 d . . . . .
H48 H 1.033931 0.371962 0.723074 0.046 Uiso 1 1 calc R U . . .
C49 C 0.9056(3) 0.43427(15) 0.7013(2) 0.0403(8) Uani 1 1 d . . . . .
H49 H 0.902931 0.439263 0.648950 0.048 Uiso 1 1 calc R U . . .
C50 C 0.8320(3) 0.46664(14) 0.7348(2) 0.0332(7) Uani 1 1 d . . . . .
H50 H 0.778041 0.493257 0.704737 0.040 Uiso 1 1 calc R U . . .
C4S C 0.2163(3) 0.19339(18) 0.9196(2) 0.0492(10) Uani 1 1 d . . . . .
H4SA H 0.232599 0.184375 0.869831 0.059 Uiso 1 1 calc R U . . .
H4SB H 0.151712 0.167881 0.925220 0.059 Uiso 1 1 calc R U . . .
C51 C 0.3314(3) 0.27949(15) 0.45646(19) 0.0353(8) Uani 1 1 d . . . . .
C21 C 0.8999(2) 0.59455(12) 0.87087(15) 0.0190(6) Uani 1 1 d . . . . .
H21 H 0.947784 0.561774 0.892369 0.023 Uiso 1 1 calc R U . . .

loop_
_atom_site_aniso_label
_atom_site_aniso_U_11
_atom_site_aniso_U_22
_atom_site_aniso_U_33
_atom_site_aniso_U_23
_atom_site_aniso_U_13
_atom_site_aniso_U_12
Ge1 0.01023(14) 0.01130(15) 0.01944(15) 0.00021(11) 0.00103(10) 0.00041(10)
F1 0.0657(15) 0.0713(16) 0.0358(12) 0.0140(11) 0.0127(11) 0.0171(13)
O1 0.0444(16) 0.0683(19) 0.0495(16) -0.0085(14) 0.0011(12) -0.0138(14)
S1 0.0338(4) 0.0187(4) 0.0233(4) 0.0017(3) -0.0022(3) 0.0023(3)
C1 0.0115(12) 0.0140(13) 0.0153(12) 0.0020(10) 0.0025(10) 0.0004(10)
P1 0.0122(3) 0.0097(3) 0.0186(3) 0.0008(3) 0.0050(3) 0.0018(2)
P2 0.0123(3) 0.0111(3) 0.0305(4) 0.0026(3) 0.0005(3) 0.0001(3)
F2 0.0391(13) 0.0855(19) 0.0707(16) -0.0049(14) 0.0108(11) -0.0116(12)
O2 0.090(2) 0.0181(12) 0.0443(15) -0.0049(10) 0.0140(14) 0.0099(12)
C2 0.0141(13) 0.0144(13) 0.0211(14) -0.0007(11) 0.0023(10) -0.0010(10)
C4 0.0299(17) 0.0285(17) 0.0260(16) -0.0042(13) 0.0033(13) -0.0020(13)
C3 0.0163(13) 0.0212(15) 0.0204(14) 0.0015(11) 0.0007(11) 0.0017(11)
O3 0.0563(16) 0.0420(14) 0.0295(12) 0.0141(11) 0.0009(11) 0.0146(12)
F3 0.0939(19) 0.0371(13) 0.0701(16) -0.0127(11) 0.0359(14) 0.0063(12)
C5 0.0169(13) 0.0163(13) 0.0146(13) 0.0008(10) 0.0029(10) 0.0005(10)
C6 0.0188(13) 0.0150(13) 0.0157(13) 0.0011(10) 0.0048(10) 0.0063(10)
C7 0.0135(13) 0.0181(13) 0.0144(12) 0.0049(10) 0.0027(10) 0.0047(10)
C8 0.0161(13) 0.0198(14) 0.0139(13) 0.0018(11) -0.0004(10) 0.0014(11)
C9 0.0215(14) 0.0224(15) 0.0163(13) -0.0032(11) -0.0013(11) -0.0005(12)
C10 0.0209(14) 0.0147(13) 0.0184(13) -0.0027(11) 0.0049(11) 0.0018(11)
C12 0.0150(13) 0.0130(13) 0.0122(12) 0.0041(10) 0.0038(10) 0.0016(10)
C13 0.0150(13) 0.0152(13) 0.0119(12) 0.0030(10) 0.0026(10) 0.0018(10)
C14 0.0162(14) 0.0270(15) 0.0196(14) -0.0016(12) 0.0006(11) 0.0062(12)
C15 0.0155(14) 0.0261(16) 0.0244(15) -0.0015(12) -0.0035(11) 0.0050(12)
C16 0.0130(13) 0.0178(14) 0.0259(15) 0.0031(11) 0.0017(11) 0.0015(11)
C18 0.0216(14) 0.0123(13) 0.0213(14) 0.0011(11) 0.0067(11) -0.0001(11)
C19 0.0159(13) 0.0153(13) 0.0172(13) -0.0021(10) 0.0052(10) -0.0025(10)
C11 0.0134(12) 0.0143(13) 0.0159(13) 0.0030(10) 0.0045(10) 0.0019(10)
C20 0.0137(13) 0.0176(14) 0.0230(14) 0.0004(11) 0.0034(11) -0.0022(11)
C17 0.0206(14) 0.0137(14) 0.0296(15) 0.0060(11) 0.0037(12) 0.0032(11)
C22 0.0151(13) 0.0129(13) 0.0235(14) 0.0014(11) 0.0035(11) -0.0005(10)
C23 0.0155(13) 0.0123(13) 0.0187(13) -0.0005(10) 0.0041(10) 0.0002(10)
C24 0.0168(13) 0.0138(13) 0.0158(13) -0.0013(10) 0.0059(10) 0.0002(10)
C25 0.0215(15) 0.0151(14) 0.0355(17) 0.0050(12) 0.0052(12) -0.0010(11)
C26 0.0188(14) 0.0170(14) 0.0325(16) 0.0034(12) 0.0043(12) -0.0030(11)
C27 0.0181(13) 0.0104(13) 0.0182(13) -0.0021(10) 0.0069(10) -0.0008(10)
C28 0.0182(14) 0.0155(13) 0.0228(14) -0.0007(11) 0.0035(11) -0.0018(11)
C29 0.0253(15) 0.0161(14) 0.0203(14) 0.0011(11) 0.0007(11) 0.0030(11)
C30 0.0326(17) 0.0166(14) 0.0309(16) 0.0063(12) 0.0151(13) 0.0006(12)
C2S 0.146(6) 0.072(4) 0.048(3) -0.017(3) 0.009(3) 0.011(4)
C31 0.0236(16) 0.0337(18) 0.055(2) 0.0157(16) 0.0179(15) 0.0005(14)
C32 0.0204(15) 0.0278(17) 0.0466(19) 0.0138(14) 0.0114(14) 0.0046(13)
C33 0.0148(13) 0.0185(14) 0.0193(13) 0.0034(11) 0.0067(10) 0.0041(11)
C34 0.0189(14) 0.0188(14) 0.0297(15) 0.0047(12) 0.0094(12) 0.0017(11)
C35 0.0232(15) 0.0281(16) 0.0301(16) 0.0097(13) 0.0099(12) -0.0017(12)
C36 0.0258(16) 0.0368(18) 0.0264(16) 0.0057(13) 0.0151(13) 0.0071(13)
C37 0.0311(16) 0.0261(16) 0.0284(16) 0.0008(13) 0.0143(13) 0.0094(13)
C38 0.0251(15) 0.0175(14) 0.0257(15) 0.0025(11) 0.0112(12) 0.0035(11)
C39 0.0097(12) 0.0172(14) 0.0327(16) 0.0064(12) -0.0011(11) -0.0002(10)
C40 0.0193(14) 0.0176(14) 0.0357(17) 0.0026(12) 0.0082(12) -0.0025(11)
C3S 0.075(3) 0.053(3) 0.046(2) -0.0057(19) 0.026(2) -0.010(2)
C41 0.0205(15) 0.0314(17) 0.0343(17) -0.0034(13) 0.0087(13) -0.0042(13)
C42 0.0140(13) 0.0307(16) 0.0308(16) 0.0090(13) 0.0047(12) -0.0014(12)
C43 0.0163(14) 0.0212(15) 0.0390(18) 0.0104(13) -0.0001(12) 0.0012(12)
C44 0.0194(15) 0.0168(15) 0.0365(17) 0.0045(12) -0.0046(12) -0.0015(11)
C45 0.0142(14) 0.0122(14) 0.0433(18) -0.0027(12) 0.0050(12) -0.0035(11)
C46 0.0211(15) 0.0201(15) 0.0455(19) -0.0093(14) -0.0056(13) 0.0033(12)
O1S 0.078(2) 0.0497(17) 0.070(2) 0.0058(15) 0.0396(17) 0.0006(15)
C1S 0.084(4) 0.075(3) 0.070(3) -0.038(3) 0.027(3) -0.023(3)
C47 0.0235(16) 0.0206(16) 0.060(2) -0.0120(15) -0.0040(15) 0.0049(13)
C48 0.0194(16) 0.0209(17) 0.077(3) -0.0119(17) 0.0159(16) -0.0013(13)
C49 0.0377(19) 0.0321(19) 0.059(2) 0.0020(16) 0.0267(17) -0.0003(15)
C50 0.0263(16) 0.0238(16) 0.054(2) 0.0083(15) 0.0185(15) 0.0063(13)
C4S 0.056(2) 0.041(2) 0.055(2) -0.0092(18) 0.021(2) -0.0070(18)
C51 0.0380(19) 0.0306(18) 0.0329(18) -0.0021(14) -0.0006(14) 0.0000(14)
C21 0.0165(14) 0.0145(13) 0.0248(14) 0.0021(11) 0.0023(11) 0.0033(11)

loop_
_atom_type_symbol
_atom_type_description
_atom_type_scat_dispersion_real
_atom_type_scat_dispersion_imag
_atom_type_scat_source
C C 0.0033 0.0016 'International Tables Vol C Tables 4.2.6.8 and 6.1.1.4'
H H 0.0000 0.0000 'International Tables Vol C Tables 4.2.6.8 and 6.1.1.4'
F F 0.0171 0.0103 'International Tables Vol C Tables 4.2.6.8 and 6.1.1.4'
Ge Ge 0.1547 1.8001 'International Tables Vol C Tables 4.2.6.8 and 6.1.1.4'
O O 0.0106 0.0060 'International Tables Vol C Tables 4.2.6.8 and 6.1.1.4'
P P 0.1023 0.0942 'International Tables Vol C Tables 4.2.6.8 and 6.1.1.4'
S S 0.1246 0.1234 'International Tables Vol C Tables 4.2.6.8 and 6.1.1.4'

loop_
_geom_angle_atom_site_label_1
_geom_angle_atom_site_label_2
_geom_angle_atom_site_label_3
_geom_angle
_geom_angle_site_symmetry_1
_geom_angle_site_symmetry_3
_geom_angle_publ_flag
C2 Ge1 C3 118.43(12) . . ?
C2 Ge1 C1 108.50(11) . . ?
C3 Ge1 C1 109.33(11) . . ?
C2 Ge1 P1 116.83(8) . . ?
C3 Ge1 P1 110.83(9) . . ?
C1 Ge1 P1 88.58(8) . . ?
O3 S1 O2 117.19(16) . . ?
O3 S1 O1 115.24(17) . . ?
O2 S1 O1 116.09(18) . . ?
O3 S1 C51 102.14(16) . . ?
O2 S1 C51 100.89(16) . . ?
O1 S1 C51 101.26(16) . . ?
C5 C1 C12 118.3(2) . . ?
C5 C1 Ge1 127.10(19) . . ?
C12 C1 Ge1 114.52(18) . . ?
C11 P1 C33 110.69(12) . . ?
C11 P1 C27 107.76(12) . . ?
C33 P1 C27 111.25(12) . . ?
C11 P1 Ge1 96.73(9) . . ?
C33 P1 Ge1 116.92(9) . . ?
C27 P1 Ge1 112.27(9) . . ?
C39 P2 C22 103.84(13) . . ?
C39 P2 C45 102.50(14) . . ?
C22 P2 C45 101.78(12) . . ?
C16 C2 C23 118.6(2) . . ?
C16 C2 Ge1 112.20(19) . . ?
C23 C2 Ge1 128.6(2) . . ?
C3 C4 H4A 109.5 . . ?
C3 C4 H4B 109.5 . . ?
H4A C4 H4B 109.5 . . ?
C3 C4 H4C 109.5 . . ?
H4A C4 H4C 109.5 . . ?
H4B C4 H4C 109.5 . . ?
C4 C3 Ge1 110.56(19) . . ?
C4 C3 H3A 109.5 . . ?
Ge1 C3 H3A 109.5 . . ?
C4 C3 H3AB 109.5 . . ?
Ge1 C3 H3AB 109.5 . . ?
H3A C3 H3AB 108.1 . . ?
C1 C5 C6 122.7(2) . . ?
C1 C5 H5 118.7 . . ?
C6 C5 H5 118.7 . . ?
C7 C6 C5 119.2(2) . . ?
C7 C6 H6 120.4 . . ?
C5 C6 H6 120.4 . . ?
C6 C7 C13 118.6(2) . . ?
C6 C7 C14 133.1(2) . . ?
C13 C7 C14 108.3(2) . . ?
C9 C8 C13 118.4(2) . . ?
C9 C8 C15 133.3(2) . . ?
C13 C8 C15 108.3(2) . . ?
C8 C9 C10 119.8(2) . . ?
C8 C9 H9 120.1 . . ?
C10 C9 H9 120.1 . . ?
C11 C10 C9 121.2(2) . . ?
C11 C10 H10 119.4 . . ?
C9 C10 H10 119.4 . . ?
C13 C12 C1 118.1(2) . . ?
C13 C12 C11 116.3(2) . . ?
C1 C12 C11 125.6(2) . . ?
C7 C13 C12 123.1(2) . . ?
C7 C13 C8 113.2(2) . . ?
C12 C13 C8 123.7(2) . . ?
C7 C14 C15 105.0(2) . . ?
C7 C14 H14A 110.7 . . ?
C15 C14 H14A 110.7 . . ?
C7 C14 H14B 110.7 . . ?
C15 C14 H14B 110.7 . . ?
H14A C14 H14B 108.8 . . ?
C8 C15 C14 105.2(2) . . ?
C8 C15 H15A 110.7 . . ?
C14 C15 H15A 110.7 . . ?
C8 C15 H15B 110.7 . . ?
C14 C15 H15B 110.7 . . ?
H15A C15 H15B 108.8 . . ?
C2 C16 C17 124.4(2) . . ?
C2 C16 H16 117.8 . . ?
C17 C16 H16 117.8 . . ?
C17 C18 C24 119.1(2) . . ?
C17 C18 C25 131.4(2) . . ?
C24 C18 C25 109.5(2) . . ?
C20 C19 C24 119.4(2) . . ?
C20 C19 C26 131.4(2) . . ?
C24 C19 C26 109.2(2) . . ?
C10 C11 C12 120.5(2) . . ?
C10 C11 P1 124.9(2) . . ?
C12 C11 P1 114.45(19) . . ?
C19 C20 C21 117.9(2) . . ?
C19 C20 H20 121.0 . . ?
C21 C20 H20 121.0 . . ?
C18 C17 C16 118.0(2) . . ?
C18 C17 H17 121.0 . . ?
C16 C17 H17 121.0 . . ?
C21 C22 C23 119.3(2) . . ?
C21 C22 P2 120.0(2) . . ?
C23 C22 P2 120.51(19) . . ?
C24 C23 C22 115.1(2) . . ?
C24 C23 C2 115.2(2) . . ?
C22 C23 C2 129.7(2) . . ?
C18 C24 C19 111.5(2) . . ?
C18 C24 C23 124.4(2) . . ?
C19 C24 C23 124.1(2) . . ?
C18 C25 C26 104.7(2) . . ?
C18 C25 H25A 110.8 . . ?
C26 C25 H25A 110.8 . . ?
C18 C25 H25B 110.8 . . ?
C26 C25 H25B 110.8 . . ?
H25A C25 H25B 108.9 . . ?
C19 C26 C25 105.0(2) . . ?
C19 C26 H26A 110.7 . . ?
C25 C26 H26A 110.7 . . ?
C19 C26 H26B 110.7 . . ?
C25 C26 H26B 110.7 . . ?
H26A C26 H26B 108.8 . . ?
C28 C27 C32 118.9(2) . . ?
C28 C27 P1 120.6(2) . . ?
C32 C27 P1 120.0(2) . . ?
C27 C28 C29 120.0(3) . . ?
C27 C28 H28 120.0 . . ?
C29 C28 H28 120.0 . . ?
C30 C29 C28 120.5(3) . . ?
C30 C29 H29 119.7 . . ?
C28 C29 H29 119.7 . . ?
C31 C30 C29 119.9(3) . . ?
C31 C30 H30 120.1 . . ?
C29 C30 H30 120.1 . . ?
C1S C2S C3S 103.3(4) . . ?
C1S C2S H2SA 111.1 . . ?
C3S C2S H2SA 111.1 . . ?
C1S C2S H2SB 111.1 . . ?
C3S C2S H2SB 111.1 . . ?
H2SA C2S H2SB 109.1 . . ?
C30 C31 C32 120.5(3) . . ?
C30 C31 H31 119.8 . . ?
C32 C31 H31 119.8 . . ?
C27 C32 C31 120.2(3) . . ?
C27 C32 H32 119.9 . . ?
C31 C32 H32 119.9 . . ?
C38 C33 C34 120.3(2) . . ?
C38 C33 P1 120.9(2) . . ?
C34 C33 P1 118.8(2) . . ?
C35 C34 C33 119.9(3) . . ?
C35 C34 H34 120.0 . . ?
C33 C34 H34 120.0 . . ?
C34 C35 C36 119.6(3) . . ?
C34 C35 H35 120.2 . . ?
C36 C35 H35 120.2 . . ?
C35 C36 C37 120.5(3) . . ?
C35 C36 H36 119.8 . . ?
C37 C36 H36 119.8 . . ?
C38 C37 C36 120.4(3) . . ?
C38 C37 H37 119.8 . . ?
C36 C37 H37 119.8 . . ?
C37 C38 C33 119.3(3) . . ?
C37 C38 H38 120.4 . . ?
C33 C38 H38 120.4 . . ?
C40 C39 C44 118.0(3) . . ?
C40 C39 P2 123.5(2) . . ?
C44 C39 P2 118.4(2) . . ?
C39 C40 C41 120.4(3) . . ?
C39 C40 H40 119.8 . . ?
C41 C40 H40 119.8 . . ?
C2S C3S C4S 104.2(4) . . ?
C2S C3S H3SA 110.9 . . ?
C4S C3S H3SA 110.9 . . ?
C2S C3S H3SB 110.9 . . ?
C4S C3S H3SB 110.9 . . ?
H3SA C3S H3SB 108.9 . . ?
C42 C41 C40 120.5(3) . . ?
C42 C41 H41 119.8 . . ?
C40 C41 H41 119.8 . . ?
C43 C42 C41 119.7(3) . . ?
C43 C42 H42 120.1 . . ?
C41 C42 H42 120.1 . . ?
C44 C43 C42 119.9(3) . . ?
C44 C43 H43 120.1 . . ?
C42 C43 H43 120.1 . . ?
C43 C44 C39 121.4(3) . . ?
C43 C44 H44 119.3 . . ?
C39 C44 H44 119.3 . . ?
C50 C45 C46 118.8(3) . . ?
C50 C45 P2 116.4(2) . . ?
C46 C45 P2 124.8(3) . . ?
C47 C46 C45 120.1(3) . . ?
C47 C46 H46 120.0 . . ?
C45 C46 H46 120.0 . . ?
C1S O1S C4S 103.0(4) . . ?
O1S C1S C2S 108.1(4) . . ?
O1S C1S H1SA 110.1 . . ?
C2S C1S H1SA 110.1 . . ?
O1S C1S H1SB 110.1 . . ?
C2S C1S H1SB 110.1 . . ?
H1SA C1S H1SB 108.4 . . ?
C48 C47 C46 120.7(3) . . ?
C48 C47 H47 119.6 . . ?
C46 C47 H47 119.6 . . ?
C47 C48 C49 120.1(3) . . ?
C47 C48 H48 119.9 . . ?
C49 C48 H48 119.9 . . ?
C50 C49 C48 119.3(3) . . ?
C50 C49 H49 120.3 . . ?
C48 C49 H49 120.3 . . ?
C45 C50 C49 121.0(3) . . ?
C45 C50 H50 119.5 . . ?
C49 C50 H50 119.5 . . ?
O1S C4S C3S 107.7(3) . . ?
O1S C4S H4SA 110.2 . . ?
C3S C4S H4SA 110.2 . . ?
O1S C4S H4SB 110.2 . . ?
C3S C4S H4SB 110.2 . . ?
H4SA C4S H4SB 108.5 . . ?
F3 C51 F2 106.6(3) . . ?
F3 C51 F1 107.3(3) . . ?
F2 C51 F1 106.1(3) . . ?
F3 C51 S1 112.8(2) . . ?
F2 C51 S1 112.2(2) . . ?
F1 C51 S1 111.4(2) . . ?
C22 C21 C20 124.0(2) . . ?
C22 C21 H21 118.0 . . ?
C20 C21 H21 118.0 . . ?

loop_
_geom_bond_atom_site_label_1
_geom_bond_atom_site_label_2
_geom_bond_distance
_geom_bond_site_symmetry_2
_geom_bond_publ_flag
Ge1 C2 1.950(3) . ?
Ge1 C3 1.952(3) . ?
Ge1 C1 1.970(3) . ?
Ge1 P1 2.3700(10) . ?
F1 C51 1.340(4) . ?
O1 S1 1.439(3) . ?
S1 O3 1.428(2) . ?
S1 O2 1.426(2) . ?
S1 C51 1.827(4) . ?
C1 C5 1.386(4) . ?
C1 C12 1.426(4) . ?
P1 C11 1.801(3) . ?
P1 C33 1.805(3) . ?
P1 C27 1.808(3) . ?
P2 C39 1.831(3) . ?
P2 C22 1.833(3) . ?
P2 C45 1.844(3) . ?
F2 C51 1.334(4) . ?
C2 C16 1.386(4) . ?
C2 C23 1.444(4) . ?
C4 C3 1.531(4) . ?
C4 H4A 0.9800 . ?
C4 H4B 0.9800 . ?
C4 H4C 0.9800 . ?
C3 H3A 0.9900 . ?
C3 H3AB 0.9900 . ?
F3 C51 1.331(4) . ?
C5 C6 1.431(4) . ?
C5 H5 0.9500 . ?
C6 C7 1.374(4) . ?
C6 H6 0.9500 . ?
C7 C13 1.408(4) . ?
C7 C14 1.523(4) . ?
C8 C9 1.379(4) . ?
C8 C13 1.411(4) . ?
C8 C15 1.519(4) . ?
C9 C10 1.420(4) . ?
C9 H9 0.9500 . ?
C10 C11 1.387(4) . ?
C10 H10 0.9500 . ?
C12 C13 1.407(4) . ?
C12 C11 1.428(4) . ?
C14 C15 1.559(4) . ?
C14 H14A 0.9900 . ?
C14 H14B 0.9900 . ?
C15 H15A 0.9900 . ?
C15 H15B 0.9900 . ?
C16 C17 1.414(4) . ?
C16 H16 0.9500 . ?
C18 C17 1.366(4) . ?
C18 C24 1.410(4) . ?
C18 C25 1.513(4) . ?
C19 C20 1.373(4) . ?
C19 C24 1.411(4) . ?
C19 C26 1.513(4) . ?
C20 C21 1.405(4) . ?
C20 H20 0.9500 . ?
C17 H17 0.9500 . ?
C22 C21 1.390(4) . ?
C22 C23 1.438(4) . ?
C23 C24 1.422(4) . ?
C25 C26 1.555(4) . ?
C25 H25A 0.9900 . ?
C25 H25B 0.9900 . ?
C26 H26A 0.9900 . ?
C26 H26B 0.9900 . ?
C27 C28 1.398(4) . ?
C27 C32 1.395(4) . ?
C28 C29 1.393(4) . ?
C28 H28 0.9500 . ?
C29 C30 1.375(4) . ?
C29 H29 0.9500 . ?
C30 C31 1.378(4) . ?
C30 H30 0.9500 . ?
C2S C1S 1.509(8) . ?
C2S C3S 1.500(6) . ?
C2S H2SA 0.9900 . ?
C2S H2SB 0.9900 . ?
C31 C32 1.391(4) . ?
C31 H31 0.9500 . ?
C32 H32 0.9500 . ?
C33 C38 1.397(4) . ?
C33 C34 1.399(4) . ?
C34 C35 1.386(4) . ?
C34 H34 0.9500 . ?
C35 C36 1.392(4) . ?
C35 H35 0.9500 . ?
C36 C37 1.386(4) . ?
C36 H36 0.9500 . ?
C37 C38 1.386(4) . ?
C37 H37 0.9500 . ?
C38 H38 0.9500 . ?
C39 C40 1.389(4) . ?
C39 C44 1.408(4) . ?
C40 C41 1.389(4) . ?
C40 H40 0.9500 . ?
C3S C4S 1.509(6) . ?
C3S H3SA 0.9900 . ?
C3S H3SB 0.9900 . ?
C41 C42 1.394(4) . ?
C41 H41 0.9500 . ?
C42 C43 1.376(4) . ?
C42 H42 0.9500 . ?
C43 C44 1.381(4) . ?
C43 H43 0.9500 . ?
C44 H44 0.9500 . ?
C45 C50 1.389(5) . ?
C45 C46 1.402(4) . ?
C46 C47 1.389(5) . ?
C46 H46 0.9500 . ?
O1S C1S 1.414(5) . ?
O1S C4S 1.421(5) . ?
C1S H1SA 0.9900 . ?
C1S H1SB 0.9900 . ?
C47 C48 1.369(5) . ?
C47 H47 0.9500 . ?
C48 C49 1.398(5) . ?
C48 H48 0.9500 . ?
C49 C50 1.391(5) . ?
C49 H49 0.9500 . ?
C50 H50 0.9500 . ?
C4S H4SA 0.9900 . ?
C4S H4SB 0.9900 . ?
C21 H21 0.9500 . ?
